data_4115479
loop_
_publ_author_name
'Michel Giffard'
'Gilles Mabon'
'Emmanuel Leclair'
'Nicolas Mercier'
'Magali Allain'
'Alain Gorgues'
'Philippe Molini\'e'
'Ojars Neilands'
'Pnina Krief'
'Vladimir Khodorkovsky'

_publ_contact_author 'Dr Michel Giffard'
_publ_contact_author_address
;
Laboratoire Ing\'enierie Mol\'eculaire et Mat\'eriaux Organique
UMR CNRS 6501, Facult\'e des Sciences, 2 Bd Lavoisier, F-49045 ANGERS, France
;
_publ_contact_author_email michel.giffard@univ-angers.fr
_publ_contact_author_fax (33)2.41.73.54.05
_publ_contact_author_phone (33)2.41.73.54.04
_publ_section_title
;
 Oxidation of TTF Derivatives Using (Diacetoxyiodo)benzene: a General
 Chemical Route toward Cation Radicals, Dications, and Nonstoichiometric
 Salts
;
_journal_name_full 'Journal of the American Chemical Society'
_journal_page_first 3852
_journal_page_last 3853
_journal_paper_doi 10.1021/ja0058839
_journal_volume 123
_journal_year 2001
_chemical_formula_moiety 'C14 H10 F6 O7 S10'
_chemical_formula_sum 'C14 H10 F6 O7 S10'
_chemical_formula_weight 724.86
_chemical_name_systematic ' ?'
_space_group_IT_number 14
_symmetry_cell_setting monoclinic
_symmetry_space_group_name_Hall '-P 2ybc'
_symmetry_space_group_name_H-M 'P 1 21/c 1'
_audit_creation_date 14-11-00
_cell_angle_alpha 90
_cell_angle_beta 72.79(4)
_cell_angle_gamma 90
_cell_formula_units_Z 4
_cell_length_a 21.530(7)
_cell_length_b 7.9538(9)
_cell_length_c 15.846(6)
_cell_measurement_reflns_used 25
_cell_measurement_temperature 294
_cell_measurement_theta_max 15
_cell_measurement_theta_min 10
_cell_volume 2592.1(14)
_computing_cell_refinement CAD4_(Enraf-Nonius,_1994)
_computing_data_collection CAD4_(Enraf-Nonius,_1994)
_computing_data_reduction process_OpenMoleN_(_1997)
_computing_publication_material CIFGEN_IN_OpenMoleN_(_1997)
_computing_structure_refinement LSFM_OpenMoleN_(_1997)
_computing_structure_solution direct_methods_(SIR,_Burla_et_al.,_1989)
_diffrn_ambient_temperature 294
_diffrn_measurement_device_type Enraf_Nonius_CAD4
_diffrn_measurement_method \q/2\q
_diffrn_radiation_monochromator graphite
_diffrn_radiation_type Mo-K\a
_diffrn_radiation_wavelength 0.71073
_diffrn_reflns_av_R_equivalents 0.041
_diffrn_reflns_av_sigmaI/netI 0.333
_diffrn_reflns_limit_h_max 20
_diffrn_reflns_limit_h_min 0
_diffrn_reflns_limit_k_max 0
_diffrn_reflns_limit_k_min -10
_diffrn_reflns_limit_l_max 26
_diffrn_reflns_limit_l_min -27
_diffrn_reflns_number 6273
_diffrn_reflns_theta_max 26.97
_diffrn_reflns_theta_min 2.5
_diffrn_source xray_tube
_diffrn_standards_decay_% 0
_diffrn_standards_interval_time 120
_diffrn_standards_number 3
_exptl_absorpt_coefficient_mu 0.930
_exptl_absorpt_correction_type none
_exptl_crystal_colour black
_exptl_crystal_density_diffrn 1.86
_exptl_crystal_density_method none
_exptl_crystal_description prism
_exptl_crystal_F_000 1456
_exptl_crystal_size_max 0.37
_exptl_crystal_size_mid 0.20
_exptl_crystal_size_min 0.09
_refine_diff_density_max 0.492
_refine_diff_density_min -0.338
_refine_ls_extinction_method none
_refine_ls_goodness_of_fit_all 4.480
_refine_ls_goodness_of_fit_ref 1.254
_refine_ls_hydrogen_treatment noref
_refine_ls_matrix_type full
_refine_ls_number_constraints 0
_refine_ls_number_parameters 334
_refine_ls_number_reflns 2255
_refine_ls_number_restraints 0
_refine_ls_R_factor_all 0.183
_refine_ls_R_factor_gt 0.047
_refine_ls_shift/esd_mean 0.000
_refine_ls_shift/su_max 0.001
_refine_ls_structure_factor_coef F
_refine_ls_weighting_details 'w = 4Fo^2^/(\s^2^(Fo^2^) + 0.0064 Fo^4^)'
_refine_ls_weighting_scheme calc
_refine_ls_wR_factor_all 0.223
_refine_ls_wR_factor_ref 0.064
_reflns_number_gt 2255
_reflns_number_total 6055
_reflns_threshold_expression >3.0\s(I)
_cod_data_source_file ja0058839_2.cif
_cod_data_source_block stMG57
_cod_depositor_comments
;
The following automatic conversions were performed:

'_refine_ls_weighting_scheme' value '4Fo^2^/(\s^2^(Fo^2^) + 0.0064
Fo^4^)' was changed to 'calc'. New tag '_refine_ls_weighting_details'
was created. The value of the new tag was set to 'w =
4Fo^2^/(\s^2^(Fo^2^) + 0.0064 Fo^4^)'.

Automatic conversion script
Id: cif_fix_values 3143 2015-03-26 13:38:13Z robertas 
;
_cod_original_cell_volume 2592(1)
_cod_database_code 4115479

loop_
_symmetry_equiv_pos_as_xyz
x,y,z
-x,1/2+y,1/2-z
-x,-y,-z
+x,1/2-y,1/2+z

loop_
_atom_site_label
_atom_site_fract_x
_atom_site_fract_y
_atom_site_fract_z
_atom_site_U_iso_or_equiv
_atom_site_adp_type
_atom_site_calc_flag
_atom_site_calc_attached_atom
_atom_site_type_symbol
S1 0.70521(8) 0.1726(2) 0.1644(1) 0.0512(8) Uani ? ? S
S2 0.70681(8) -0.0548(2) 0.0209(1) 0.0579(9) Uani ? ? S
S3 0.86142(7) 0.2090(2) 0.08869(9) 0.0546(8) Uani ? ? S
S4 0.86124(8) -0.0067(2) -0.0579(1) 0.0546(9) Uani ? ? S
S5 0.65917(9) 0.4900(2) 0.0586(1) 0.064(1) Uani ? ? S
S6 0.66671(9) 0.2785(2) -0.0936(1) 0.070(1) Uani ? ? S
S7 0.81468(8) 0.5388(2) -0.0092(1) 0.0585(9) Uani ? ? S
S8 0.82061(9) 0.3382(3) -0.1639(1) 0.066(1) Uani ? ? S
S9 0.90787(8) -0.3311(3) 0.1752(1) 0.065(1) Uani ? ? S
S10 0.56245(8) 0.9662(3) -0.1919(1) 0.071(1) Uani ? ? S
F1 0.8035(2) -0.2689(6) 0.3052(2) 0.077(3) Uani ? ? F
F2 0.7939(2) -0.4681(5) 0.2235(3) 0.093(3) Uani ? ? F
F3 0.7950(2) -0.2251(6) 0.1777(3) 0.112(3) Uani ? ? F
F4 0.6283(3) 0.8241(8) -0.1005(3) 0.189(4) Uani ? ? F
F5 0.6555(3) 0.7528(8) -0.2343(5) 0.147(5) Uani ? ? F
F6 0.5716(3) 0.6519(6) -0.1492(4) 0.133(4) Uani ? ? F
O1 0.9270(3) -0.1638(9) 0.1815(4) 0.152(5) Uani ? ? O
O2 0.9273(3) -0.429(1) 0.2323(4) 0.156(5) Uani ? ? O
O3 0.9191(2) -0.3925(8) 0.0899(3) 0.087(3) Uani ? ? O
O4 0.5139(3) 0.9955(9) -0.1107(4) 0.117(5) Uani ? ? O
O5 0.6096(3) 1.0976(7) -0.2142(4) 0.093(3) Uani ? ? O
O6 0.5394(3) 0.9114(9) -0.2613(4) 0.156(4) Uani ? ? O
O7 0.9850(4) -0.7348(9) 0.1777(4) 0.136(5) Uani ? ? O
C1 0.7509(3) 0.0694(7) 0.0715(3) 0.042(3) Uani ? ? C
C2 0.8169(3) 0.0867(7) 0.0392(3) 0.040(3) Uani ? ? C
C3 0.9339(3) 0.1745(9) 0.0109(4) 0.063(4) Uani ? ? C
C4 0.9345(3) 0.0714(9) -0.0560(4) 0.062(4) Uani ? ? C
C5 0.6327(3) 0.0872(9) 0.1625(4) 0.060(4) Uani ? ? C
C6 0.6336(3) -0.0166(8) 0.0977(5) 0.061(4) Uani ? ? C
C7 0.7073(3) 0.4023(8) -0.0376(3) 0.055(3) Uani ? ? C
C8 0.7731(3) 0.4239(8) -0.0673(3) 0.050(3) Uani ? ? C
C9 0.8883(3) 0.5154(9) -0.0839(4) 0.074(4) Uani ? ? C
C10 0.8912(3) 0.426(1) -0.1557(5) 0.074(5) Uani ? ? C
C11 0.5881(3) 0.402(1) 0.0511(5) 0.072(4) Uani ? ? C
C12 0.5921(3) 0.305(1) -0.0198(4) 0.079(4) Uani ? ? C
C13 0.8208(3) -0.3227(8) 0.2234(4) 0.055(3) Uani ? ? C
C14 0.6057(4) 0.790(1) -0.1656(5) 0.086(5) Uani ? ? C
H1 0.9726 0.2267 0.0148 0.0838 Uiso calc C3 H
H2 0.9738 0.0431 -0.1001 0.0855 Uiso calc C4 H
H3 0.5933 0.1139 0.2066 0.0847 Uiso calc C5 H
H4 0.5949 -0.0687 0.0936 0.0885 Uiso calc C6 H
H5 0.9262 0.5640 -0.0749 0.0938 Uiso calc C9 H
H6 0.9311 0.4118 -0.2011 0.1018 Uiso calc C10 H
H7 0.5478 0.4202 0.0951 0.0968 Uiso calc C11 H
H8 0.5546 0.2540 -0.0284 0.1022 Uiso calc C12 H

loop_
_atom_site_aniso_label
_atom_site_aniso_U_11
_atom_site_aniso_U_22
_atom_site_aniso_U_33
_atom_site_aniso_U_12
_atom_site_aniso_U_13
_atom_site_aniso_U_23
_atom_site_aniso_type_symbol
S1 0.0498(8) 0.068(1) 0.0397(7) 0.0043(8) -0.0051(6) 0.0000(8) S
S2 0.0498(8) 0.0493(9) 0.079(1) -0.0061(8) -0.0179(7) -0.0108(9) S
S3 0.0523(8) 0.067(1) 0.0462(7) -0.0087(8) -0.0175(6) 0.0005(8) S
S4 0.0562(9) 0.0479(9) 0.0605(9) -0.0012(8) 0.0019(8) -0.0131(8) S
S5 0.079(1) 0.053(1) 0.0606(9) -0.0029(9) -0.0161(8) -0.0027(8) S
S6 0.084(1) 0.077(1) 0.0536(8) -0.020(1) -0.0321(7) 0.0051(9) S
S7 0.076(1) 0.0464(9) 0.0568(8) -0.0109(8) -0.0233(7) -0.0012(8) S
S8 0.086(1) 0.085(1) 0.0387(7) -0.005(1) -0.0166(7) -0.0021(9) S
S9 0.0490(9) 0.110(2) 0.0520(8) -0.012(1) -0.0077(7) -0.003(1) S
S10 0.0556(9) 0.098(1) 0.0648(9) -0.025(1) -0.0225(7) 0.015(1) S
F1 0.066(2) 0.131(4) 0.053(2) -0.008(2) -0.004(2) -0.023(2) F
F2 0.078(3) 0.080(3) 0.129(4) -0.033(2) 0.011(3) -0.023(3) F
F3 0.101(3) 0.146(4) 0.095(3) 0.041(3) -0.019(2) 0.045(3) F
F4 0.246(4) 0.136(5) 0.202(3) 0.008(4) -0.185(2) -0.003(3) F
F5 0.089(4) 0.140(5) 0.253(7) 0.013(4) -0.011(4) -0.060(5) F
F6 0.132(4) 0.100(4) 0.180(4) -0.039(3) -0.054(3) 0.034(3) F
O1 0.111(4) 0.204(5) 0.154(5) -0.097(3) 0.045(4) -0.099(4) O
O2 0.077(3) 0.41(1) 0.122(5) 0.100(5) 0.013(3) 0.097(5) O
O3 0.068(3) 0.145(4) 0.068(3) -0.025(3) -0.001(2) -0.037(3) O
O4 0.077(4) 0.168(6) 0.123(5) 0.002(4) 0.022(4) 0.022(5) O
O5 0.082(3) 0.095(4) 0.103(3) -0.036(3) -0.015(3) 0.016(3) O
O6 0.185(4) 0.147(5) 0.139(3) -0.048(4) -0.122(2) 0.019(4) O
O7 0.144(5) 0.144(6) 0.123(5) -0.036(5) -0.032(4) 0.006(5) O
C1 0.044(3) 0.040(3) 0.042(3) -0.002(3) -0.010(2) 0.002(3) C
C2 0.046(3) 0.038(3) 0.037(3) 0.000(3) -0.008(2) 0.000(3) C
C3 0.046(3) 0.077(5) 0.069(4) -0.008(3) -0.015(3) 0.018(4) C
C4 0.056(4) 0.058(4) 0.071(4) 0.005(3) -0.001(3) 0.006(4) C
C5 0.046(3) 0.066(4) 0.071(4) 0.001(3) 0.002(3) 0.004(4) C
C6 0.040(3) 0.059(4) 0.098(5) -0.010(3) -0.009(3) 0.010(4) C
C7 0.078(4) 0.049(4) 0.044(3) -0.010(3) -0.026(2) 0.012(3) C
C8 0.073(4) 0.048(3) 0.035(3) -0.008(3) -0.019(2) 0.005(3) C
C9 0.080(4) 0.077(5) 0.066(4) -0.022(4) -0.032(3) 0.010(4) C
C10 0.070(4) 0.094(5) 0.063(4) -0.017(4) -0.007(3) 0.014(4) C
C11 0.062(4) 0.077(5) 0.079(4) -0.005(4) -0.012(3) 0.016(4) C
C12 0.066(4) 0.102(5) 0.074(4) -0.020(4) -0.030(3) 0.014(4) C
C13 0.057(3) 0.054(4) 0.053(3) -0.006(3) -0.016(3) 0.007(3) C
C14 0.063(4) 0.097(6) 0.104(5) -0.016(4) -0.029(4) 0.001(5) C

loop_
_atom_type_symbol
_atom_type_scat_dispersion_real
_atom_type_scat_dispersion_imag
_atom_type_scat_source
C 0.002 0.002 International_Tables_Vol_IV_Table_2.3.1
H 0.000 0.000 International_Tables_Vol_IV_Table_2.3.1
F 0.014 0.010 International_Tables_Vol_IV_Table_2.3.1
O 0.008 0.006 International_Tables_Vol_IV_Table_2.3.1
S 0.110 0.124 International_Tables_Vol_IV_Table_2.3.1

loop_
_geom_angle_atom_site_label_1
_geom_angle_atom_site_label_2
_geom_angle_atom_site_label_3
_geom_angle
C1 S1 C5 95.2(3)
C1 S2 C6 94.9(3)
C2 S3 C3 95.4(3)
C2 S4 C4 95.6(3)
C7 S5 C11 95.0(3)
C7 S6 C12 95.4(3)
C8 S7 C9 95.5(3)
C8 S8 C10 94.5(3)
O1 S9 O2 110.1(5)
O1 S9 O3 115.6(4)
O1 S9 C13 103.0(3)
O2 S9 O3 116.7(5)
O2 S9 C13 103.1(3)
O3 S9 C13 106.5(3)
O4 S10 O5 112.6(4)
O4 S10 O6 115.2(4)
O4 S10 C14 102.2(4)
O5 S10 O6 115.1(4)
O5 S10 C14 104.4(4)
O6 S10 C14 105.5(4)
S1 C1 S2 114.7(3)
S1 C1 C2 122.7(5)
S2 C1 C2 122.6(4)
S3 C2 S4 114.7(3)
S3 C2 C1 123.2(4)
S4 C2 C1 122.1(5)
S3 C3 C4 117.8(5)
S4 C4 C3 116.4(5)
S1 C5 C6 117.4(5)
S2 C6 C5 117.8(5)
S5 C7 S6 115.1(4)
S5 C7 C8 123.2(5)
S6 C7 C8 121.7(4)
S7 C8 S8 115.0(3)
S7 C8 C7 122.1(4)
S8 C8 C7 122.9(5)
S7 C9 C10 117.1(6)
S8 C10 C9 117.9(5)
S5 C11 C12 116.9(5)
S6 C12 C11 117.5(6)
S9 C13 F1 112.7(5)
S9 C13 F2 112.1(4)
S9 C13 F3 110.5(4)
F1 C13 F2 107.1(5)
F1 C13 F3 108.3(5)
F2 C13 F3 105.8(6)
S10 C14 F4 111.5(6)
S10 C14 F5 109.6(6)
S10 C14 F6 113.8(6)
F4 C14 F5 107.5(7)
F4 C14 F6 109.8(7)
F5 C14 F6 104.2(7)

loop_
_geom_bond_atom_site_label_1
_geom_bond_atom_site_label_2
_geom_bond_distance
S1 C1 1.718(5)
S1 C5 1.711(7)
S2 C1 1.724(6)
S2 C6 1.709(6)
S3 C2 1.709(6)
S3 C3 1.701(6)
S4 C2 1.721(5)
S4 C4 1.705(7)
S5 C7 1.717(5)
S5 C11 1.720(8)
S6 C7 1.726(7)
S6 C12 1.697(6)
S7 C8 1.724(7)
S7 C9 1.685(6)
S8 C8 1.711(5)
S8 C10 1.713(8)
S9 O1 1.405(7)
S9 O2 1.349(9)
S9 O3 1.390(5)
S9 C13 1.805(6)
S10 O4 1.416(6)
S10 O5 1.426(6)
S10 O6 1.403(7)
S10 C14 1.797(9)
F1 C13 1.310(7)
F2 C13 1.293(8)
F3 C13 1.294(8)
F4 C14 1.29(1)
F5 C14 1.316(9)
F6 C14 1.31(1)
C1 C2 1.367(8)
C3 C4 1.34(1)
C5 C6 1.31(1)
C7 C8 1.366(9)
C9 C10 1.33(1)
C11 C12 1.34(1)
